data_4033000
loop_
_publ_author_name
'Takahashi, Yuka'
'Ikeda, Hirotaka'
'Kanase, Yuki'
'Makino, Kosho'
'Tabata, Hidetsugu'
'Oshitari, Tetsuta'
'Inagaki, Satoshi'
'Otani, Yuko'
'Natsugari, Hideaki'
'Takahashi, Hideyo'
'Ohwada, Tomohiko'

_publ_section_title
;
 Elucidation of the E-Amide Preference of N-Acyl Azoles.
;
_journal_issue 21
_journal_name_full 'The Journal of organic chemistry'
_journal_page_first 11370
_journal_page_last 11382
_journal_paper_doi 10.1021/acs.joc.7b01759
_journal_volume 82
_journal_year 2017
_chemical_formula_moiety 'C12 H9 Cl3 N2 O'
_chemical_formula_sum 'C12 H9 Cl3 N2 O'
_chemical_formula_weight 303.57
_space_group_crystal_system triclinic
_space_group_IT_number 2
_space_group_name_Hall '-P 1'
_space_group_name_H-M_alt 'P -1'
_symmetry_space_group_name_Hall '-P 1'
_symmetry_space_group_name_H-M 'P -1'
_atom_sites_solution_hydrogens geom
_atom_sites_solution_primary direct
_atom_sites_solution_secondary difmap
_cell_angle_alpha 83.3108(15)
_cell_angle_beta 77.0843(15)
_cell_angle_gamma 85.4068(14)
_cell_formula_units_Z 2
_cell_length_a 6.79356(16)
_cell_length_b 8.7199(2)
_cell_length_c 11.4031(3)
_cell_measurement_reflns_used 4220
_cell_measurement_temperature 173
_cell_measurement_theta_max 68.05
_cell_measurement_theta_min 4.00
_cell_volume 652.92(3)
_computing_cell_refinement 'RAPID AUTO'
_computing_data_collection 'RAPID AUTO (Rigaku, ????)'
_computing_data_reduction 'RAPID AUTO'
_computing_molecular_graphics 'CrystalStructure 4.2.2'
_computing_publication_material 'CrystalStructure 4.2.2 (Rigaku, 2016)'
_computing_structure_refinement 'SHELXL97 (Sheldrick, 2008)'
_computing_structure_solution 'SIR92 (Altomare, et al., 1994)'
_diffrn_ambient_temperature 173
_diffrn_detector_area_resol_mean 10.000
_diffrn_measured_fraction_theta_full 0.976
_diffrn_measured_fraction_theta_max 0.974
_diffrn_measurement_device_type 'Rigaku R-AXIS RAPID'
_diffrn_measurement_method \w
_diffrn_radiation_type 'Cu K\a'
_diffrn_radiation_wavelength 1.54187
_diffrn_reflns_av_R_equivalents 0.0628
_diffrn_reflns_Laue_measured_fraction_full 0.976
_diffrn_reflns_Laue_measured_fraction_max 0.974
_diffrn_reflns_limit_h_max 8
_diffrn_reflns_limit_h_min -8
_diffrn_reflns_limit_k_max 10
_diffrn_reflns_limit_k_min -10
_diffrn_reflns_limit_l_max 13
_diffrn_reflns_limit_l_min -13
_diffrn_reflns_number 6952
_diffrn_reflns_point_group_measured_fraction_full 0.976
_diffrn_reflns_point_group_measured_fraction_max 0.974
_diffrn_reflns_theta_full 67.687
_diffrn_reflns_theta_max 68.214
_diffrn_reflns_theta_min 3.998
_diffrn_standards_number 0
_exptl_absorpt_coefficient_mu 6.266
_exptl_absorpt_correction_T_max 0.731
_exptl_absorpt_correction_T_min 0.603
_exptl_absorpt_correction_type multi-scan
_exptl_absorpt_process_details 'ABSCOR (Rigaku, 1995)'
_exptl_crystal_colour colorless
_exptl_crystal_density_diffrn 1.544
_exptl_crystal_density_method 'not measured'
_exptl_crystal_description block
_exptl_crystal_F_000 308.00
_exptl_crystal_size_max 0.150
_exptl_crystal_size_mid 0.100
_exptl_crystal_size_min 0.050
_refine_diff_density_max 0.64
_refine_diff_density_min -0.81
_refine_ls_extinction_method none
_refine_ls_goodness_of_fit_ref 1.352
_refine_ls_hydrogen_treatment constr
_refine_ls_number_parameters 163
_refine_ls_number_reflns 2331
_refine_ls_number_restraints 0
_refine_ls_R_factor_all 0.1638
_refine_ls_R_factor_gt 0.0836
_refine_ls_shift/su_max 0.000
_refine_ls_structure_factor_coef Fsqd
_refine_ls_weighting_details 'w = 1/[\s^2^(Fo^2^)+3.0000P] where P=(Fo^2^+2Fc^2^)/3'
_refine_ls_weighting_scheme calc
_refine_ls_wR_factor_gt 0.1459
_refine_ls_wR_factor_ref 0.2090
_reflns_Friedel_coverage 0.000
_reflns_number_gt 1076
_reflns_number_total 2331
_reflns_threshold_expression F^2^>2.0\s(F^2^)
_cod_data_source_file jo7b01759_si_002.cif
_cod_data_source_block 150311_YT3-36-40_compound_13b
_cod_depositor_comments 'Adding full bibliography for 4032995--4033001.cif.'
_cod_database_code 4033000
_shelxl_version_number 2013-4

loop_
_space_group_symop_id
_space_group_symop_operation_xyz
1 +X,+Y,+Z
2 -X,-Y,-Z

loop_
_atom_site_label
_atom_site_type_symbol
_atom_site_fract_x
_atom_site_fract_y
_atom_site_fract_z
_atom_site_U_iso_or_equiv
_atom_site_adp_type
_atom_site_occupancy
_atom_site_site_symmetry_order
_atom_site_calc_flag
_atom_site_refinement_flags_posn
_atom_site_refinement_flags_adp
Cl1 Cl 0.2234(3) 0.4694(3) 0.3016(2) 0.0564(7) Uani 1 1 d . .
Cl2 Cl 0.0256(3) -0.1198(3) 0.3031(2) 0.0545(7) Uani 1 1 d . .
Cl3 Cl -0.5020(3) 0.2820(3) 0.5481(2) 0.0589(7) Uani 1 1 d . .
O1 O 0.4408(9) 0.0639(7) 0.2904(5) 0.0555(17) Uani 1 1 d . .
N1 N 0.3636(10) 0.1945(8) 0.1196(6) 0.0426(18) Uani 1 1 d . .
N2 N 0.2128(10) 0.2736(8) 0.0666(6) 0.0426(18) Uani 1 1 d . .
C1 C 0.3077(13) 0.3143(9) -0.0454(8) 0.043(2) Uani 1 1 d . .
C2 C 0.5131(14) 0.2593(10) -0.0682(9) 0.054(3) Uani 1 1 d . .
H1 H 0.6079 0.2716 -0.1433 0.065 Uiso 1 1 calc R U
C3 C 0.5497(12) 0.1856(10) 0.0371(8) 0.047(2) Uani 1 1 d . .
C4 C 0.1936(15) 0.4039(11) -0.1325(8) 0.063(3) Uani 1 1 d . .
H2 H 0.1377 0.5021 -0.1016 0.076 Uiso 1 1 calc R U
H3 H 0.0831 0.3434 -0.1414 0.076 Uiso 1 1 calc R U
H4 H 0.2855 0.4245 -0.2114 0.076 Uiso 1 1 calc R U
C5 C 0.7387(12) 0.1094(11) 0.0658(9) 0.057(3) Uani 1 1 d . .
H5 H 0.7836 0.1671 0.1229 0.068 Uiso 1 1 calc R U
H6 H 0.8437 0.1076 -0.0086 0.068 Uiso 1 1 calc R U
H7 H 0.7136 0.0033 0.1020 0.068 Uiso 1 1 calc R U
C6 C 0.3180(13) 0.1377(10) 0.2412(8) 0.046(2) Uani 1 1 d . .
C7 C 0.1069(11) 0.1784(9) 0.3085(7) 0.038(2) Uani 1 1 d . .
C8 C 0.0535(12) 0.3250(10) 0.3447(7) 0.040(2) Uani 1 1 d . .
C9 C -0.1359(12) 0.3613(9) 0.4163(7) 0.042(2) Uani 1 1 d . .
H8 H -0.1723 0.4632 0.4383 0.050 Uiso 1 1 calc R U
C10 C -0.2694(12) 0.2442(11) 0.4543(7) 0.047(2) Uani 1 1 d . .
C11 C -0.2219(12) 0.0938(10) 0.4204(8) 0.045(2) Uani 1 1 d . .
H9 H -0.3160 0.0153 0.4461 0.055 Uiso 1 1 calc R U
C12 C -0.0306(13) 0.0635(9) 0.3473(7) 0.042(2) Uani 1 1 d . .

loop_
_atom_site_aniso_label
_atom_site_aniso_U_11
_atom_site_aniso_U_22
_atom_site_aniso_U_33
_atom_site_aniso_U_23
_atom_site_aniso_U_13
_atom_site_aniso_U_12
Cl1 0.0540(14) 0.0530(14) 0.0581(15) 0.0005(11) -0.0005(11) -0.0195(11)
Cl2 0.0481(13) 0.0500(13) 0.0621(15) -0.0107(11) -0.0011(11) -0.0062(10)
Cl3 0.0435(13) 0.0612(15) 0.0629(16) -0.0028(12) 0.0066(11) -0.0043(11)
O1 0.038(3) 0.069(4) 0.053(4) 0.010(3) -0.006(3) 0.002(3)
N1 0.030(4) 0.045(4) 0.049(4) 0.006(3) -0.005(3) 0.000(3)
N2 0.035(4) 0.046(4) 0.043(4) -0.002(3) -0.004(3) 0.006(3)
C1 0.042(5) 0.041(5) 0.039(5) 0.000(4) -0.003(4) 0.005(4)
C2 0.053(6) 0.053(6) 0.048(6) 0.003(5) 0.003(5) -0.001(5)
C3 0.025(4) 0.051(5) 0.059(6) 0.001(5) -0.002(4) -0.002(4)
C4 0.083(8) 0.062(6) 0.042(5) 0.004(5) -0.015(5) 0.003(5)
C5 0.029(5) 0.064(6) 0.070(7) 0.004(5) 0.000(4) 0.001(4)
C6 0.046(5) 0.047(5) 0.044(5) 0.008(4) -0.010(4) -0.011(4)
C7 0.023(4) 0.045(5) 0.044(5) 0.002(4) -0.003(4) -0.004(4)
C8 0.030(4) 0.047(5) 0.042(5) 0.005(4) -0.005(4) -0.009(4)
C9 0.035(5) 0.036(5) 0.049(5) 0.007(4) -0.004(4) -0.006(4)
C10 0.032(5) 0.069(6) 0.037(5) -0.001(5) -0.004(4) -0.008(4)
C11 0.038(5) 0.054(6) 0.044(5) 0.002(4) -0.008(4) -0.011(4)
C12 0.046(5) 0.039(5) 0.041(5) -0.001(4) -0.006(4) -0.008(4)

loop_
_atom_type_symbol
_atom_type_description
_atom_type_scat_dispersion_real
_atom_type_scat_dispersion_imag
_atom_type_scat_source
C C 0.0181 0.0091
;
International Tables for Crystallography
(Vol. C, Tables 4.2.6.8 and 6.1.1.4)
;
H H 0.0000 0.0000
;
International Tables for Crystallography
(Vol. C, Table 6.1.1.4)
;
O O 0.0492 0.0322
;
International Tables for Crystallography
(Vol. C, Tables 4.2.6.8 and 6.1.1.4)
;
N N 0.0311 0.0180
;
International Tables for Crystallography
(Vol. C, Tables 4.2.6.8 and 6.1.1.4)
;
Cl Cl 0.3639 0.7018
;
International Tables for Crystallography
(Vol. C, Tables 4.2.6.8 and 6.1.1.4)
;

loop_
_geom_angle_atom_site_label_1
_geom_angle_atom_site_label_2
_geom_angle_atom_site_label_3
_geom_angle
C6 N1 N2 119.8(7)
C6 N1 C3 128.3(7)
N2 N1 C3 111.9(7)
C1 N2 N1 103.8(6)
N2 C1 C2 112.1(8)
N2 C1 C4 119.8(8)
C2 C1 C4 128.0(8)
C3 C2 C1 107.3(8)
C3 C2 H1 126.3
C1 C2 H1 126.3
C2 C3 N1 104.8(8)
C2 C3 C5 130.4(8)
N1 C3 C5 124.8(8)
C1 C4 H2 109.5
C1 C4 H3 109.5
H2 C4 H3 109.5
C1 C4 H4 109.5
H2 C4 H4 109.5
H3 C4 H4 109.5
C3 C5 H5 109.5
C3 C5 H6 109.5
H5 C5 H6 109.5
C3 C5 H7 109.5
H5 C5 H7 109.5
H6 C5 H7 109.5
O1 C6 N1 122.5(8)
O1 C6 C7 122.2(8)
N1 C6 C7 115.3(8)
C8 C7 C12 118.9(7)
C8 C7 C6 120.9(7)
C12 C7 C6 119.8(8)
C7 C8 C9 121.8(7)
C7 C8 Cl1 120.1(6)
C9 C8 Cl1 118.0(7)
C10 C9 C8 118.0(8)
C10 C9 H8 121.0
C8 C9 H8 121.0
C9 C10 C11 122.2(8)
C9 C10 Cl3 119.6(7)
C11 C10 Cl3 118.1(6)
C10 C11 C12 117.6(8)
C10 C11 H9 121.2
C12 C11 H9 121.2
C7 C12 C11 121.4(8)
C7 C12 Cl2 121.0(6)
C11 C12 Cl2 117.6(6)

loop_
_geom_bond_atom_site_label_1
_geom_bond_atom_site_label_2
_geom_bond_distance
Cl1 C8 1.730(8)
Cl2 C12 1.720(8)
Cl3 C10 1.730(8)
O1 C6 1.210(10)
N1 C6 1.392(10)
N1 N2 1.399(8)
N1 C3 1.399(9)
N2 C1 1.317(9)
C1 C2 1.416(11)
C1 C4 1.506(11)
C2 C3 1.359(12)
C2 H1 0.9500
C3 C5 1.482(11)
C4 H2 0.9800
C4 H3 0.9800
C4 H4 0.9800
C5 H5 0.9800
C5 H6 0.9800
C5 H7 0.9800
C6 C7 1.504(11)
C7 C8 1.384(11)
C7 C12 1.391(10)
C8 C9 1.395(10)
C9 C10 1.387(11)
C9 H8 0.9500
C10 C11 1.403(11)
C11 C12 1.402(11)
C11 H9 0.9500

loop_
_geom_torsion_atom_site_label_1
_geom_torsion_atom_site_label_2
_geom_torsion_atom_site_label_3
_geom_torsion_atom_site_label_4
_geom_torsion
C6 N1 N2 C1 178.1(7)
C3 N1 N2 C1 -1.2(9)
N1 N2 C1 C2 2.3(10)
N1 N2 C1 C4 -179.8(8)
N2 C1 C2 C3 -2.6(11)
C4 C1 C2 C3 179.7(9)
C1 C2 C3 N1 1.6(10)
C1 C2 C3 C5 -178.6(9)
C6 N1 C3 C2 -179.6(8)
N2 N1 C3 C2 -0.3(10)
C6 N1 C3 C5 0.7(14)
N2 N1 C3 C5 179.9(8)
N2 N1 C6 O1 177.3(8)
C3 N1 C6 O1 -3.5(14)
N2 N1 C6 C7 -4.4(11)
C3 N1 C6 C7 174.8(8)
O1 C6 C7 C8 101.7(11)
N1 C6 C7 C8 -76.5(11)
O1 C6 C7 C12 -70.8(12)
N1 C6 C7 C12 110.9(9)
C12 C7 C8 C9 -1.7(13)
C6 C7 C8 C9 -174.3(8)
C12 C7 C8 Cl1 178.3(7)
C6 C7 C8 Cl1 5.6(12)
C7 C8 C9 C10 2.1(13)
Cl1 C8 C9 C10 -177.8(6)
C8 C9 C10 C11 -1.8(13)
C8 C9 C10 Cl3 177.4(6)
C9 C10 C11 C12 1.1(13)
Cl3 C10 C11 C12 -178.2(6)
C8 C7 C12 C11 0.9(13)
C6 C7 C12 C11 173.6(8)
C8 C7 C12 Cl2 178.9(7)
C6 C7 C12 Cl2 -8.4(12)
C10 C11 C12 C7 -0.6(13)
C10 C11 C12 Cl2 -178.7(7)
